data_4329347
loop_
_publ_author_name
'Fabian Ehret'
'Martina Bubrin'
'Ralph H\"ubner'
'David Schweinfurth'
'Ingo Hartenbach'
'Stanislav Z\'ali\<s'
'Wolfgang Kaim'

_publ_contact_author_address
;
Universitaet Stuttgart,
Institut fuer Anorganische Chemie,
Pfaffenwaldring 55,
Stuttgart, D-70569
Germany
;
_publ_contact_author_email ehret@iac.uni-stuttgart.de
_publ_contact_author_fax '++49(0)711 685 64170'
_publ_contact_author_name 'Ehret Fabian'
_publ_contact_author_phone '++49(0)711 685 64165'
_publ_section_title
;
 Filling Gaps in the Series of Noninnocent Hetero-1,3-diene Chelate
 Ligands: Ruthenium Complexes of Redox-Active \a-Azocarbonyl and
 \a-Azothiocarbonyl Ligands RNNC(R')E, E = O or S
;
_journal_name_full 'Inorganic Chemistry'
_journal_page_first 6237
_journal_page_last 6244
_journal_paper_doi 10.1021/ic300439h
_journal_volume 51
_journal_year 2012
_chemical_formula_sum 'C24 H28 N2 O6 Ru'
_chemical_formula_weight 541.55
_chemical_name_systematic
; 
 ? 
;
_space_group_IT_number 2
_symmetry_cell_setting triclinic
_symmetry_space_group_name_Hall '-P 1'
_symmetry_space_group_name_H-M 'P -1'
_atom_sites_solution_hydrogens geom
_atom_sites_solution_primary direct
_atom_sites_solution_secondary difmap
_audit_creation_method SHELXL-97
_cell_angle_alpha 70.921(3)
_cell_angle_beta 70.309(3)
_cell_angle_gamma 74.557(3)
_cell_formula_units_Z 2
_cell_length_a 8.7692(4)
_cell_length_b 12.2019(8)
_cell_length_c 12.5343(9)
_cell_measurement_reflns_used 5056
_cell_measurement_temperature 100(2)
_cell_measurement_theta_max 27.10
_cell_measurement_theta_min 0.41
_cell_volume 1174.87(13)
_computing_cell_refinement 'HKL Scalepack (Otwinowski & Minor 1997)'
_computing_data_collection 'Collect (Nonius BV, 1997-2000)'
_computing_data_reduction 'HKL Denzo and Scalepack (Otwinowski & Minor 1997)'
_computing_structure_refinement 'SHELXL-97 (Sheldrick, 1997)'
_computing_structure_solution 'SHELXS-97 (Sheldrick, 1990)'
_diffrn_ambient_temperature 100(2)
_diffrn_measured_fraction_theta_full 0.987
_diffrn_measured_fraction_theta_max 0.987
_diffrn_measurement_device_type 'Kappa CCD (Nonius)'
_diffrn_measurement_method CCD
_diffrn_radiation_monochromator graphite
_diffrn_radiation_source 'fine-focus sealed tube'
_diffrn_radiation_type MoK\a
_diffrn_radiation_wavelength 0.71073
_diffrn_reflns_av_R_equivalents 0.1026
_diffrn_reflns_av_sigmaI/netI 0.1402
_diffrn_reflns_limit_h_max 11
_diffrn_reflns_limit_h_min -11
_diffrn_reflns_limit_k_max 15
_diffrn_reflns_limit_k_min -15
_diffrn_reflns_limit_l_max 16
_diffrn_reflns_limit_l_min -16
_diffrn_reflns_number 9755
_diffrn_reflns_theta_full 27.12
_diffrn_reflns_theta_max 27.12
_diffrn_reflns_theta_min 2.84
_exptl_absorpt_coefficient_mu 0.709
_exptl_absorpt_correction_T_max 0.9312
_exptl_absorpt_correction_T_min 0.8680
_exptl_absorpt_correction_type empirical
_exptl_absorpt_process_details 'Scalepack (W. Minor & Z. Otwinowski)'
_exptl_crystal_colour 'orange red'
_exptl_crystal_density_diffrn 1.531
_exptl_crystal_description block
_exptl_crystal_F_000 556
_exptl_crystal_size_max 0.2
_exptl_crystal_size_mid 0.15
_exptl_crystal_size_min 0.1
_refine_diff_density_max 0.707
_refine_diff_density_min -0.788
_refine_diff_density_rms 0.179
_refine_ls_extinction_method none
_refine_ls_goodness_of_fit_ref 1.096
_refine_ls_hydrogen_treatment constr
_refine_ls_matrix_type full
_refine_ls_number_parameters 303
_refine_ls_number_reflns 5140
_refine_ls_number_restraints 0
_refine_ls_restrained_S_all 1.096
_refine_ls_R_factor_all 0.1247
_refine_ls_R_factor_gt 0.0710
_refine_ls_shift/su_max 0.005
_refine_ls_shift/su_mean 0.000
_refine_ls_structure_factor_coef Fsqd
_refine_ls_weighting_details 'calc w=1/[\s^2^(Fo^2^)+(0.0000P)^2^+8.2033P] where P=(Fo^2^+2Fc^2^)/3'
_refine_ls_weighting_scheme calc
_refine_ls_wR_factor_gt 0.1165
_refine_ls_wR_factor_ref 0.1356
_reflns_number_gt 3541
_reflns_number_total 5140
_reflns_threshold_expression >2sigma(I)
_cod_data_source_file ic300439h_si_002_1.cif
_cod_data_source_block c:\crystal\x-red\feaug10a
_cod_database_code 4329347

loop_
_symmetry_equiv_pos_as_xyz
'x, y, z'
'-x, -y, -z'

loop_
_atom_site_label
_atom_site_type_symbol
_atom_site_fract_x
_atom_site_fract_y
_atom_site_fract_z
_atom_site_U_iso_or_equiv
_atom_site_adp_type
_atom_site_occupancy
_atom_site_symmetry_multiplicity
_atom_site_calc_flag
_atom_site_refinement_flags
C1 C 0.3666(7) 0.8555(5) 0.7621(5) 0.0108(13) Uani 1 1 d .
C2 C 0.4050(7) 0.7945(5) 0.4996(5) 0.0091(12) Uani 1 1 d .
C3 C 0.3911(7) 0.9032(5) 0.4184(5) 0.0108(13) Uani 1 1 d .
H3A H 0.3962 0.9706 0.4355 0.013 Uiso 1 1 calc R
C4 C 0.3697(7) 0.9101(6) 0.3117(5) 0.0144(13) Uani 1 1 d .
H4A H 0.3612 0.9825 0.2565 0.017 Uiso 1 1 calc R
C5 C 0.3610(8) 0.8097(6) 0.2868(6) 0.0175(14) Uani 1 1 d .
H5A H 0.3474 0.8148 0.2148 0.021 Uiso 1 1 calc R
C6 C 0.3727(7) 0.7021(6) 0.3687(6) 0.0167(14) Uani 1 1 d .
H6A H 0.3650 0.6353 0.3519 0.020 Uiso 1 1 calc R
C7 C 0.3958(7) 0.6926(5) 0.4759(5) 0.0130(13) Uani 1 1 d .
H7A H 0.4050 0.6199 0.5307 0.016 Uiso 1 1 calc R
C8 C 0.2875(7) 0.9443(5) 0.8294(5) 0.0126(13) Uani 1 1 d .
C9 C 0.3345(8) 0.9378(6) 0.9261(6) 0.0172(14) Uani 1 1 d .
H9A H 0.4154 0.8763 0.9495 0.021 Uiso 1 1 calc R
C10 C 0.2616(9) 1.0228(6) 0.9894(6) 0.0238(16) Uani 1 1 d .
H10A H 0.2949 1.0185 1.0539 0.029 Uiso 1 1 calc R
C11 C 0.1402(9) 1.1130(6) 0.9555(6) 0.0245(16) Uani 1 1 d .
H11A H 0.0914 1.1699 0.9971 0.029 Uiso 1 1 calc R
C12 C 0.0908(9) 1.1187(6) 0.8588(6) 0.0248(17) Uani 1 1 d .
H12A H 0.0071 1.1786 0.8371 0.030 Uiso 1 1 calc R
C13 C 0.1655(8) 1.0359(6) 0.7952(6) 0.0189(15) Uani 1 1 d .
H13A H 0.1342 1.0413 0.7295 0.023 Uiso 1 1 calc R
C14 C 0.2827(8) 0.3867(6) 0.8814(6) 0.0180(14) Uani 1 1 d .
H14C H 0.1827 0.4399 0.8719 0.022 Uiso 1 1 calc R
H14B H 0.2683 0.3439 0.9624 0.022 Uiso 1 1 calc R
H14A H 0.3096 0.3323 0.8343 0.022 Uiso 1 1 calc R
C15 C 0.4194(7) 0.4551(5) 0.8430(5) 0.0120(13) Uani 1 1 d .
C16 C 0.5443(8) 0.4140(6) 0.8995(6) 0.0160(14) Uani 1 1 d .
H16A H 0.5310 0.3486 0.9638 0.019 Uiso 1 1 calc R
C17 C 0.6855(7) 0.4599(5) 0.8706(5) 0.0104(12) Uani 1 1 d .
C18 C 0.8097(7) 0.3994(6) 0.9400(6) 0.0163(14) Uani 1 1 d .
H18C H 0.8360 0.4562 0.9659 0.020 Uiso 1 1 calc R
H18B H 0.9078 0.3638 0.8913 0.020 Uiso 1 1 calc R
H18A H 0.7644 0.3397 1.0069 0.020 Uiso 1 1 calc R
C19 C 0.8690(8) 0.5435(6) 0.3865(6) 0.0219(15) Uani 1 1 d .
H19C H 0.8775 0.4609 0.4250 0.026 Uiso 1 1 calc R
H19B H 0.9753 0.5601 0.3372 0.026 Uiso 1 1 calc R
H19A H 0.7937 0.5655 0.3393 0.026 Uiso 1 1 calc R
C20 C 0.8072(7) 0.6127(5) 0.4770(5) 0.0121(13) Uani 1 1 d .
C21 C 0.8819(7) 0.7067(5) 0.4612(5) 0.0140(13) Uani 1 1 d .
H21A H 0.9642 0.7240 0.3914 0.017 Uiso 1 1 calc R
C22 C 0.8496(7) 0.7778(5) 0.5357(5) 0.0116(13) Uani 1 1 d .
C23 C 0.9481(8) 0.8725(6) 0.5057(6) 0.0201(15) Uani 1 1 d .
H23C H 0.9646 0.8771 0.5760 0.024 Uiso 1 1 calc R
H23B H 0.8900 0.9467 0.4702 0.024 Uiso 1 1 calc R
H23A H 1.0529 0.8542 0.4518 0.024 Uiso 1 1 calc R
C24 C 0.9920(9) 0.7122(7) 0.8022(7) 0.0352(19) Uani 1 1 d .
H24A H 0.9803 0.6373 0.7991 0.042 Uiso 1 1 calc R
H24B H 1.0418 0.7006 0.8634 0.042 Uiso 1 1 calc R
H24C H 1.0603 0.7497 0.7282 0.042 Uiso 1 1 calc R
N1 N 0.3474(6) 0.8765(4) 0.6553(4) 0.0130(11) Uani 1 1 d .
N2 N 0.4281(6) 0.7835(4) 0.6099(4) 0.0088(11) Uani 1 1 d .
O1 O 0.4475(5) 0.7579(4) 0.8105(3) 0.0100(9) Uani 1 1 d .
O2 O 0.4122(5) 0.5464(4) 0.7570(4) 0.0116(9) Uani 1 1 d .
O3 O 0.7234(5) 0.5489(4) 0.7876(4) 0.0125(10) Uani 1 1 d .
O4 O 0.6906(5) 0.5778(4) 0.5637(4) 0.0113(9) Uani 1 1 d .
O5 O 0.7355(5) 0.7702(4) 0.6346(4) 0.0121(9) Uani 1 1 d .
O6 O 0.8343(7) 0.7846(5) 0.8255(5) 0.0338(13) Uani 1 1 d .
Ru1 Ru 0.56964(7) 0.66361(5) 0.69064(5) 0.00932(15) Uani 1 1 d .

loop_
_atom_site_aniso_label
_atom_site_aniso_U_11
_atom_site_aniso_U_22
_atom_site_aniso_U_33
_atom_site_aniso_U_23
_atom_site_aniso_U_13
_atom_site_aniso_U_12
C1 0.008(3) 0.012(3) 0.014(3) -0.006(3) -0.001(2) -0.003(2)
C2 0.006(3) 0.009(3) 0.010(3) -0.002(2) -0.001(2) -0.002(2)
C3 0.011(3) 0.010(3) 0.010(3) -0.002(3) -0.002(2) -0.002(2)
C4 0.011(3) 0.017(3) 0.011(3) -0.004(3) 0.000(2) 0.001(2)
C5 0.019(3) 0.023(4) 0.009(3) -0.004(3) 0.000(3) -0.005(3)
C6 0.018(3) 0.020(4) 0.018(4) -0.012(3) -0.005(3) -0.003(3)
C7 0.018(3) 0.004(3) 0.015(3) -0.001(2) -0.003(3) -0.002(2)
C8 0.010(3) 0.013(3) 0.012(3) -0.004(3) 0.001(2) -0.004(2)
C9 0.025(4) 0.016(3) 0.011(3) -0.001(3) -0.008(3) -0.005(3)
C10 0.036(4) 0.022(4) 0.017(4) -0.011(3) -0.008(3) -0.002(3)
C11 0.042(4) 0.021(4) 0.011(4) -0.009(3) -0.002(3) -0.008(3)
C12 0.033(4) 0.018(4) 0.023(4) -0.008(3) -0.010(3) 0.003(3)
C13 0.026(4) 0.017(4) 0.016(4) -0.007(3) -0.011(3) 0.002(3)
C14 0.020(3) 0.016(3) 0.018(4) -0.003(3) 0.000(3) -0.012(3)
C15 0.009(3) 0.009(3) 0.013(3) -0.002(3) 0.002(2) -0.001(2)
C16 0.020(3) 0.014(3) 0.012(3) -0.002(3) -0.002(3) -0.003(3)
C17 0.014(3) 0.011(3) 0.003(3) -0.004(2) 0.001(2) -0.001(2)
C18 0.010(3) 0.020(4) 0.018(4) -0.004(3) -0.005(3) 0.001(3)
C19 0.022(4) 0.026(4) 0.013(4) -0.008(3) 0.003(3) -0.001(3)
C20 0.009(3) 0.015(3) 0.010(3) -0.003(3) 0.000(2) 0.000(2)
C21 0.008(3) 0.018(3) 0.011(3) -0.002(3) 0.001(2) -0.002(2)
C22 0.011(3) 0.006(3) 0.014(3) 0.003(2) -0.003(2) -0.004(2)
C23 0.012(3) 0.026(4) 0.024(4) -0.005(3) -0.004(3) -0.009(3)
C24 0.038(5) 0.046(5) 0.026(4) -0.008(4) -0.012(4) -0.012(4)
N1 0.014(3) 0.011(3) 0.013(3) -0.007(2) -0.003(2) 0.003(2)
N2 0.008(2) 0.006(3) 0.010(3) 0.000(2) -0.002(2) -0.0019(19)
O1 0.015(2) 0.008(2) 0.006(2) -0.0025(18) -0.0011(17) -0.0017(17)
O2 0.009(2) 0.012(2) 0.014(2) 0.0002(19) -0.0041(18) -0.0053(17)
O3 0.009(2) 0.014(2) 0.010(2) 0.0021(19) -0.0029(18) -0.0022(17)
O4 0.014(2) 0.010(2) 0.011(2) -0.0062(18) -0.0022(18) -0.0007(17)
O5 0.013(2) 0.012(2) 0.010(2) 0.0008(19) -0.0022(18) -0.0067(18)
O6 0.042(3) 0.033(3) 0.033(3) -0.016(3) -0.022(3) 0.005(2)
Ru1 0.0088(2) 0.0076(2) 0.0106(3) -0.00189(19) -0.00184(18) -0.00146(17)

loop_
_atom_type_symbol
_atom_type_description
_atom_type_scat_dispersion_real
_atom_type_scat_dispersion_imag
_atom_type_scat_source
C C 0.0033 0.0016 'International Tables Vol C Tables 4.2.6.8 and 6.1.1.4'
H H 0.0000 0.0000 'International Tables Vol C Tables 4.2.6.8 and 6.1.1.4'
N N 0.0061 0.0033 'International Tables Vol C Tables 4.2.6.8 and 6.1.1.4'
O O 0.0106 0.0060 'International Tables Vol C Tables 4.2.6.8 and 6.1.1.4'
Ru Ru -1.2594 0.8363 'International Tables Vol C Tables 4.2.6.8 and 6.1.1.4'

loop_
_geom_angle_atom_site_label_1
_geom_angle_atom_site_label_2
_geom_angle_atom_site_label_3
_geom_angle
O1 C1 N1 122.1(5)
O1 C1 C8 118.4(5)
N1 C1 C8 119.5(5)
C3 C2 C7 121.1(6)
C3 C2 N2 120.9(5)
C7 C2 N2 118.0(5)
C4 C3 C2 119.2(6)
C3 C4 C5 120.3(6)
C6 C5 C4 120.1(6)
C5 C6 C7 120.7(6)
C6 C7 C2 118.5(6)
C9 C8 C13 119.6(6)
C9 C8 C1 120.3(6)
C13 C8 C1 120.1(6)
C8 C9 C10 120.6(6)
C11 C10 C9 119.6(7)
C10 C11 C12 119.9(6)
C13 C12 C11 120.3(7)
C12 C13 C8 120.0(6)
O2 C15 C16 125.5(5)
O2 C15 C14 115.4(5)
C16 C15 C14 119.1(5)
C17 C16 C15 127.2(6)
O3 C17 C16 125.4(6)
O3 C17 C18 115.5(5)
C16 C17 C18 119.1(5)
O4 C20 C21 125.3(6)
O4 C20 C19 115.4(6)
C21 C20 C19 119.3(5)
C22 C21 C20 128.6(6)
O5 C22 C21 124.7(5)
O5 C22 C23 114.2(5)
C21 C22 C23 121.1(6)
C1 N1 N2 109.8(5)
N1 N2 C2 113.7(5)
N1 N2 Ru1 118.1(4)
C2 N2 Ru1 128.0(4)
C1 O1 Ru1 109.7(4)
C15 O2 Ru1 125.2(4)
C17 O3 Ru1 125.2(4)
C20 O4 Ru1 123.7(4)
C22 O5 Ru1 123.5(4)
N2 Ru1 O5 90.36(19)
N2 Ru1 O4 98.79(19)
O5 Ru1 O4 92.90(17)
N2 Ru1 O1 78.48(19)
O5 Ru1 O1 85.46(17)
O4 Ru1 O1 176.80(19)
N2 Ru1 O2 94.33(19)
O5 Ru1 O2 175.20(18)
O4 Ru1 O2 87.41(17)
O1 Ru1 O2 94.45(17)
N2 Ru1 O3 173.0(2)
O5 Ru1 O3 85.47(17)
O4 Ru1 O3 87.07(17)
O1 Ru1 O3 95.54(17)
O2 Ru1 O3 89.77(17)

loop_
_geom_bond_atom_site_label_1
_geom_bond_atom_site_label_2
_geom_bond_distance
C1 O1 1.287(7)
C1 N1 1.338(8)
C1 C8 1.473(8)
C2 C3 1.388(8)
C2 C7 1.397(8)
C2 N2 1.423(8)
C3 C4 1.386(9)
C4 C5 1.386(9)
C5 C6 1.381(9)
C6 C7 1.389(9)
C8 C9 1.380(9)
C8 C13 1.391(8)
C9 C10 1.399(9)
C10 C11 1.379(10)
C11 C12 1.394(10)
C12 C13 1.382(9)
C14 C15 1.499(8)
C15 O2 1.276(7)
C15 C16 1.397(8)
C16 C17 1.383(8)
C17 O3 1.262(7)
C17 C18 1.510(8)
C19 C20 1.504(9)
C20 O4 1.261(7)
C20 C21 1.395(9)
C21 C22 1.388(9)
C22 O5 1.298(7)
C22 C23 1.500(8)
C24 O6 1.423(9)
N1 N2 1.355(7)
N2 Ru1 1.902(5)
O1 Ru1 2.029(4)
O2 Ru1 2.036(4)
O3 Ru1 2.060(4)
O4 Ru1 2.027(4)
O5 Ru1 2.006(4)

loop_
_geom_torsion_atom_site_label_1
_geom_torsion_atom_site_label_2
_geom_torsion_atom_site_label_3
_geom_torsion_atom_site_label_4
_geom_torsion
C7 C2 C3 C4 -0.7(8)
N2 C2 C3 C4 179.6(5)
C2 C3 C4 C5 0.5(9)
C3 C4 C5 C6 0.4(9)
C4 C5 C6 C7 -1.0(9)
C5 C6 C7 C2 0.8(9)
C3 C2 C7 C6 0.1(9)
N2 C2 C7 C6 179.8(5)
O1 C1 C8 C9 17.3(9)
N1 C1 C8 C9 -165.2(6)
O1 C1 C8 C13 -163.2(6)
N1 C1 C8 C13 14.3(9)
C13 C8 C9 C10 -0.5(10)
C1 C8 C9 C10 179.0(6)
C8 C9 C10 C11 0.9(10)
C9 C10 C11 C12 0.1(11)
C10 C11 C12 C13 -1.5(11)
C11 C12 C13 C8 1.8(11)
C9 C8 C13 C12 -0.8(10)
C1 C8 C13 C12 179.6(6)
O2 C15 C16 C17 -3.4(11)
C14 C15 C16 C17 174.7(6)
C15 C16 C17 O3 1.0(10)
C15 C16 C17 C18 -177.4(6)
O4 C20 C21 C22 2.1(10)
C19 C20 C21 C22 -176.7(6)
C20 C21 C22 O5 -2.6(10)
C20 C21 C22 C23 177.5(6)
O1 C1 N1 N2 -1.8(8)
C8 C1 N1 N2 -179.3(5)
C1 N1 N2 C2 175.8(5)
C1 N1 N2 Ru1 -9.3(6)
C3 C2 N2 N1 35.4(7)
C7 C2 N2 N1 -144.3(5)
C3 C2 N2 Ru1 -138.8(5)
C7 C2 N2 Ru1 41.5(7)
N1 C1 O1 Ru1 10.8(7)
C8 C1 O1 Ru1 -171.8(4)
C16 C15 O2 Ru1 -6.0(9)
C14 C15 O2 Ru1 175.9(4)
C16 C17 O3 Ru1 10.1(8)
C18 C17 O3 Ru1 -171.4(4)
C21 C20 O4 Ru1 7.1(8)
C19 C20 O4 Ru1 -174.0(4)
C21 C22 O5 Ru1 -6.2(8)
C23 C22 O5 Ru1 173.7(4)
N1 N2 Ru1 O5 -73.6(4)
C2 N2 Ru1 O5 100.4(5)
N1 N2 Ru1 O4 -166.6(4)
C2 N2 Ru1 O4 7.4(5)
N1 N2 Ru1 O1 11.7(4)
C2 N2 Ru1 O1 -174.3(5)
N1 N2 Ru1 O2 105.3(4)
C2 N2 Ru1 O2 -80.6(5)
N1 N2 Ru1 O3 -20(2)
C2 N2 Ru1 O3 153.8(15)
C22 O5 Ru1 N2 -88.0(4)
C22 O5 Ru1 O4 10.8(4)
C22 O5 Ru1 O1 -166.4(4)
C22 O5 Ru1 O2 104(2)
C22 O5 Ru1 O3 97.6(4)
C20 O4 Ru1 N2 79.5(5)
C20 O4 Ru1 O5 -11.3(5)
C20 O4 Ru1 O1 48(4)
C20 O4 Ru1 O2 173.5(5)
C20 O4 Ru1 O3 -96.6(5)
C1 O1 Ru1 N2 -11.5(4)
C1 O1 Ru1 O5 79.8(4)
C1 O1 Ru1 O4 20(4)
C1 O1 Ru1 O2 -105.0(4)
C1 O1 Ru1 O3 164.8(4)
C15 O2 Ru1 N2 -162.7(5)
C15 O2 Ru1 O5 5(3)
C15 O2 Ru1 O4 98.7(5)
C15 O2 Ru1 O1 -84.0(5)
C15 O2 Ru1 O3 11.6(5)
C17 O3 Ru1 N2 112.1(17)
C17 O3 Ru1 O5 165.8(5)
C17 O3 Ru1 O4 -101.1(5)
C17 O3 Ru1 O1 80.8(5)
C17 O3 Ru1 O2 -13.7(5)
